data_1549451
loop_
_publ_author_name
'Xu, Song'
'Ashley, Daniel C.'
'Kwon, Hyuk-Yong'
'Ware, Gabrielle R.'
'Chen, Chun-Hsing'
'Losovyj, Yaroslav'
'Gao, Xinfeng'
'Jakubikova, Elena'
'Smith, Jeremy M.'

_publ_section_title
;
 A flexible, redox-active macrocycle enables the electrocatalytic
 reduction of nitrate to ammonia by a cobalt complex.
;
_journal_issue 22
_journal_name_full 'Chemical science'
_journal_page_first 4950
_journal_page_last 4958
_journal_paper_doi 10.1039/c8sc00721g
_journal_volume 9
_journal_year 2018
_chemical_formula_moiety 'C14 H27 Br3 Co1 N5'
_chemical_formula_sum 'C14 H27 Br3 Co N5'
_chemical_formula_weight 564.05
_space_group_IT_number 14
_space_group_name_Hall '-P 2ybc'
_space_group_name_H-M_alt 'P 1 21/c 1'
_symmetry_cell_setting monoclinic
_symmetry_space_group_name_Hall '-P 2ybc'
_symmetry_space_group_name_H-M 'P 1 21/c 1'
_atom_sites_solution_hydrogens difmap
_atom_sites_solution_primary other
_audit_creation_date 2016-11-21
_audit_creation_method CRYSTALS_ver_14.61_build_00000
_audit_update_record
;
2018-02-12 deposited with the CCDC.
2018-05-23 downloaded from the CCDC.
;
_cell_angle_alpha 90
_cell_angle_beta 90.9342(13)
_cell_angle_gamma 90
_cell_formula_units_Z 4
_cell_length_a 9.9394(4)
_cell_length_b 9.5494(4)
_cell_length_c 21.4604(9)
_cell_measurement_reflns_used 9650
_cell_measurement_temperature 150
_cell_measurement_theta_max 30
_cell_measurement_theta_min 2
_cell_volume 2036.65(15)
_computing_cell_refinement 'Apex2 (Bruker AXS, 2006)'
_computing_data_collection 'Apex2 (Bruker AXS, 2006)'
_computing_data_reduction 'Apex2 (Bruker AXS, 2006)'
_computing_molecular_graphics 'CAMERON (Watkin et al., 1996)'
_computing_publication_material 'CRYSTALS (Betteridge et al., 2003)'
_computing_structure_refinement 'CRYSTALS (Betteridge et al., 2003)'
_computing_structure_solution 'Superflip (Palatinus & Chapuis, 2007)'
_diffrn_ambient_temperature 150
_diffrn_measured_fraction_theta_full 0.972
_diffrn_measured_fraction_theta_max 0.871
_diffrn_measurement_device Area
_diffrn_measurement_device_type 'Bruker Kappa Apex2'
_diffrn_measurement_method '\f & \w scans'
_diffrn_radiation_monochromator graphite
_diffrn_radiation_type 'Mo K\a'
_diffrn_radiation_wavelength 0.71073
_diffrn_reflns_av_R_equivalents 0.044
_diffrn_reflns_limit_h_max 13
_diffrn_reflns_limit_h_min -8
_diffrn_reflns_limit_k_max 13
_diffrn_reflns_limit_k_min -12
_diffrn_reflns_limit_l_max 30
_diffrn_reflns_limit_l_min -30
_diffrn_reflns_number 18629
_diffrn_reflns_theta_full 25.159
_diffrn_reflns_theta_max 29.951
_diffrn_reflns_theta_min 1.898
_diffrn_standards_number 0
_exptl_absorpt_coefficient_mu 6.734
_exptl_absorpt_correction_T_max 0.26
_exptl_absorpt_correction_T_min 0.26
_exptl_absorpt_correction_type multi-scan
_exptl_absorpt_process_details 'SADABS (Siemens, 1996)'
_exptl_crystal_colour green
_exptl_crystal_density_diffrn 1.839
_exptl_crystal_density_method 'not measured'
_exptl_crystal_description block
_exptl_crystal_F_000 1112
_exptl_crystal_size_max 0.200
_exptl_crystal_size_mid 0.200
_exptl_crystal_size_min 0.200
_refine_diff_density_max 1.09
_refine_diff_density_min -0.76
_refine_ls_extinction_method None
_refine_ls_goodness_of_fit_ref 1.0003
_refine_ls_hydrogen_treatment mixed
_refine_ls_matrix_type full
_refine_ls_number_parameters 214
_refine_ls_number_reflns 5136
_refine_ls_number_restraints 8
_refine_ls_R_factor_all 0.0341
_refine_ls_R_factor_gt 0.0247
_refine_ls_shift/su_max 0.0009238
_refine_ls_shift/su_mean 0.0000409
_refine_ls_structure_factor_coef Fsqd
_refine_ls_weighting_details
;
 Method= Modified Sheldrick 
 w=1/[\s^2^(F^2^) + ( 0.02P)^2^ + 1.99P] 
 ,where P=(max(Fo^2^,0) + 2Fc^2^)/3 
;
_refine_ls_weighting_scheme calc
_refine_ls_wR_factor_all 0.0616
_refine_ls_wR_factor_gt 0.0584
_refine_ls_wR_factor_ref 0.0616
_reflns_limit_h_max 13
_reflns_limit_h_min -12
_reflns_limit_k_max 13
_reflns_limit_k_min 0
_reflns_limit_l_max 30
_reflns_limit_l_min 0
_reflns_number_gt 4217
_reflns_number_total 5149
_reflns_threshold_expression I>2.0\s(I)
_oxford_diffrn_Wilson_B_factor 0.00
_oxford_diffrn_Wilson_scale 0.00
_oxford_refine_ls_r_factor_ref 0.0341
_oxford_refine_ls_scale 0.072111(9)
_oxford_reflns_number_all 5136
_oxford_reflns_threshold_expression_ref I>-3.0\s(I)
_oxford_structure_analysis_title 'mo_16107_0m in P2(1)/c'
_cod_data_source_file c8sc00721g3.cif
_cod_data_source_block 16107
_cod_depositor_comments
;
The following automatic conversions were performed:

'_atom_sites_solution_primary' value 'Other' changed to 'other'
according to
/home/data/users/saulius/crontab/automatic-downloads/rss-feeds/RSC/lib/dictionaries/cif_core.dic
dictionary named 'cif_core.dic' version 2.4.2 from 2011-04-26.

Automatic conversion script
Id: cif_fix_values 4973 2017-02-22 13:04:09Z antanas 

 Adding full bibliography for 1549450--1549451.cif.
;
_cod_original_sg_symbol_H-M 'P 21/c '
_cod_original_formula_sum 'C14 H27 Br3 Co1 N5'
_cod_database_code 1549451

loop_
_symmetry_equiv_pos_as_xyz
x,y,z
-x,-y,-z
x,-y+1/2,z+1/2
-x,y+1/2,-z+1/2

loop_
_atom_site_label
_atom_site_type_symbol
_atom_site_fract_x
_atom_site_fract_y
_atom_site_fract_z
_atom_site_U_iso_or_equiv
_atom_site_occupancy
_atom_site_adp_type
_atom_site_refinement_flags_posn
Br1 Br 0.87309(2) 0.03627(2) 0.367588(10) 0.0166 1.0000 Uani .
Br2 Br 0.89355(3) 0.53746(2) 0.384372(12) 0.0231 1.0000 Uani .
Br3 Br 0.70502(2) 0.05281(3) 0.182488(11) 0.0203 1.0000 Uani .
Co1 Co 0.88611(3) 0.28695(3) 0.373807(13) 0.0136 1.0000 Uani D
N1 N 0.93888(19) 0.2563(2) 0.45965(9) 0.0165 1.0000 Uani .
N2 N 0.70994(19) 0.2989(2) 0.40922(9) 0.0174 1.0000 Uani .
N3 N 0.8261(2) 0.2948(2) 0.28593(9) 0.0178 1.0000 Uani D
N4 N 1.0695(2) 0.2941(2) 0.33991(9) 0.0184 1.0000 Uani D
N5 N 0.4617(3) 0.0165(3) 0.40171(16) 0.0554 1.0000 Uani .
C1 C 0.8396(2) 0.2487(2) 0.49760(11) 0.0175 1.0000 Uani .
C2 C 0.7080(2) 0.2857(2) 0.46878(11) 0.0191 1.0000 Uani .
C3 C 0.5862(2) 0.3432(3) 0.37547(11) 0.0245 1.0000 Uani .
C4 C 0.5853(3) 0.3080(3) 0.30645(11) 0.0255 1.0000 Uani .
C5 C 0.7005(3) 0.3718(3) 0.27105(11) 0.0246 1.0000 Uani D
C6 C 0.9399(3) 0.3370(3) 0.24672(11) 0.0233 1.0000 Uani D
C7 C 1.0633(3) 0.2631(3) 0.27232(11) 0.0227 1.0000 Uani D
C8 C 1.1777(2) 0.2158(3) 0.37292(11) 0.0222 1.0000 Uani D
C9 C 1.1875(2) 0.2639(3) 0.44034(12) 0.0253 1.0000 Uani .
C10 C 1.0746(2) 0.2128(3) 0.48114(11) 0.0215 1.0000 Uani .
C11 C 0.8455(3) 0.2009(3) 0.56364(11) 0.0242 1.0000 Uani .
C12 C 0.5875(3) 0.3074(3) 0.50865(12) 0.0286 1.0000 Uani .
C13 C 0.5200(3) -0.0695(3) 0.37705(15) 0.0370 1.0000 Uani .
C14 C 0.5905(3) -0.1811(4) 0.34542(15) 0.0399 1.0000 Uani .
H1 H 0.8099(19) 0.2089(19) 0.2758(9) 0.0500 1.0000 Uiso D
H2 H 1.093(2) 0.3833(19) 0.3417(9) 0.0500 1.0000 Uiso D
H31 H 0.5781 0.4419 0.3795 0.0311 1.0000 Uiso R
H32 H 0.5111 0.2991 0.3940 0.0311 1.0000 Uiso R
H41 H 0.5920 0.2092 0.3026 0.0310 1.0000 Uiso R
H42 H 0.5031 0.3389 0.2880 0.0310 1.0000 Uiso R
H51 H 0.7110 0.4666 0.2836 0.0297 1.0000 Uiso R
H52 H 0.6820 0.3681 0.2275 0.0297 1.0000 Uiso R
H61 H 0.9530 0.4354 0.2494 0.0286 1.0000 Uiso R
H62 H 0.9232 0.3115 0.2045 0.0286 1.0000 Uiso R
H71 H 1.1423 0.2944 0.2523 0.0285 1.0000 Uiso R
H72 H 1.0536 0.1650 0.2664 0.0285 1.0000 Uiso R
H81 H 1.2609 0.2302 0.3527 0.0279 1.0000 Uiso R
H82 H 1.1561 0.1189 0.3723 0.0279 1.0000 Uiso R
H91 H 1.2708 0.2323 0.4576 0.0313 1.0000 Uiso R
H92 H 1.1856 0.3633 0.4405 0.0313 1.0000 Uiso R
H101 H 1.0889 0.2466 0.5224 0.0266 1.0000 Uiso R
H102 H 1.0773 0.1134 0.4813 0.0266 1.0000 Uiso R
H111 H 0.9156 0.1341 0.5686 0.0293 1.0000 Uiso R
H112 H 0.7622 0.1594 0.5744 0.0293 1.0000 Uiso R
H113 H 0.8629 0.2789 0.5900 0.0293 1.0000 Uiso R
H121 H 0.5278 0.3727 0.4895 0.0346 1.0000 Uiso R
H122 H 0.6164 0.3423 0.5481 0.0346 1.0000 Uiso R
H123 H 0.5425 0.2206 0.5141 0.0346 1.0000 Uiso R
H141 H 0.6802 -0.1529 0.3372 0.0475 1.0000 Uiso R
H142 H 0.5920 -0.2614 0.3715 0.0475 1.0000 Uiso R
H143 H 0.5453 -0.2029 0.3073 0.0475 1.0000 Uiso R

loop_
_atom_site_aniso_label
_atom_site_aniso_U_11
_atom_site_aniso_U_22
_atom_site_aniso_U_33
_atom_site_aniso_U_23
_atom_site_aniso_U_13
_atom_site_aniso_U_12
Br1 0.01802(12) 0.01154(11) 0.02031(12) 0.00017(9) -0.00010(9) -0.00051(8)
Br2 0.02774(14) 0.01238(12) 0.02927(14) -0.00446(10) 0.00116(10) -0.00001(9)
Br3 0.01805(13) 0.01775(13) 0.02506(13) -0.00204(10) 0.00041(9) 0.00082(9)
Co1 0.01397(15) 0.01134(16) 0.01535(14) -0.00089(12) 0.00035(11) 0.00033(11)
N1 0.0159(10) 0.0150(10) 0.0186(9) -0.0027(8) -0.0028(7) -0.0001(7)
N2 0.0162(10) 0.0164(10) 0.0196(9) -0.0016(8) -0.0007(8) 0.0023(8)
N3 0.0224(10) 0.0147(10) 0.0163(9) 0.0007(8) 0.0003(8) -0.0006(8)
N4 0.0199(10) 0.0149(10) 0.020(1) -0.0008(8) 0.0014(8) -0.0024(8)
N5 0.0455(18) 0.0432(18) 0.078(2) 0.0079(16) 0.0155(16) 0.0008(14)
C1 0.0189(12) 0.0138(11) 0.0197(11) -0.0015(9) -0.0002(9) 0.0013(9)
C2 0.0170(12) 0.0177(12) 0.0227(11) -0.0020(10) 0.0017(9) 0.0028(9)
C3 0.0167(12) 0.0311(15) 0.0256(12) -0.0014(11) -0.0028(10) 0.0092(10)
C4 0.0201(13) 0.0310(15) 0.0252(13) -0.0004(11) -0.0062(10) 0.0085(11)
C5 0.0325(14) 0.0199(13) 0.0211(12) 0.0009(10) -0.0049(10) 0.0068(11)
C6 0.0308(14) 0.0198(13) 0.0195(11) 0.0015(10) 0.0050(10) -0.0053(10)
C7 0.0254(13) 0.0214(13) 0.0216(11) -0.0038(10) 0.0087(10) -0.0049(10)
C8 0.0149(12) 0.0223(13) 0.0296(13) -0.0003(11) 0.0035(10) 0.0005(10)
C9 0.0160(12) 0.0267(14) 0.0328(14) 0.0012(11) -0.0051(10) 0.0006(10)
C10 0.0178(12) 0.0238(13) 0.0228(12) -0.0016(10) -0.0061(9) 0.0023(10)
C11 0.0267(14) 0.0250(14) 0.0208(12) 0.0005(10) 0.0004(10) 0.0048(11)
C12 0.0242(14) 0.0380(16) 0.0238(12) -0.0005(12) 0.0051(10) 0.0067(12)
C13 0.0278(16) 0.0373(18) 0.0458(17) 0.0108(15) -0.0008(13) -0.0075(13)
C14 0.0318(16) 0.0421(18) 0.0457(18) -0.0032(15) -0.0055(14) -0.0073(14)

loop_
_atom_type_symbol
_atom_type_scat_dispersion_real
_atom_type_scat_dispersion_imag
_atom_type_scat_Cromer_Mann_a1
_atom_type_scat_Cromer_Mann_b1
_atom_type_scat_Cromer_Mann_a2
_atom_type_scat_Cromer_Mann_b2
_atom_type_scat_Cromer_Mann_a3
_atom_type_scat_Cromer_Mann_b3
_atom_type_scat_Cromer_Mann_a4
_atom_type_scat_Cromer_Mann_b4
_atom_type_scat_Cromer_Mann_c
_atom_type_scat_source
C 0.0033 0.0016 2.3100 20.8439 1.0200 10.2075 1.5886 0.5687 0.8650 51.6512 0.2156 'International Tables Vol C 4.2.6.8 and 6.1.1.4'
H 0.0000 0.0000 0.4930 10.5109 0.3229 26.1257 0.1402 3.1424 0.0408 57.7998 0.0030 'International Tables Vol C 4.2.6.8 and 6.1.1.4'
N 0.0061 0.0033 12.2126 0.0057 3.1322 9.8933 2.0125 28.9975 1.1663 0.5826 -11.5290 'International Tables Vol C 4.2.6.8 and 6.1.1.4'
Co 0.3494 0.9721 12.2841 4.2791 7.3409 0.2784 4.0034 13.5359 2.3488 71.1692 1.0118 'International Tables Vol C 4.2.6.8 and 6.1.1.4'
Br -0.2901 2.4595 17.1789 2.1723 5.2358 16.5796 5.6377 0.2609 3.9851 41.4328 2.9557 'International Tables Vol C 4.2.6.8 and 6.1.1.4'

loop_
_geom_angle_atom_site_label_1
_geom_angle_atom_site_label_2
_geom_angle_atom_site_label_3
_geom_angle
_geom_angle_publ_flag
Br2 Co1 Br1 177.394(16) yes
Br2 Co1 N1 93.07(6) yes
Br1 Co1 N1 85.14(6) yes
Br2 Co1 N2 86.01(6) yes
Br1 Co1 N2 91.87(6) yes
N1 Co1 N2 82.35(8) yes
Br2 Co1 N3 93.50(6) yes
Br1 Co1 N3 88.24(6) yes
N1 Co1 N3 173.23(8) yes
N2 Co1 N3 96.47(8) yes
Br2 Co1 N4 88.47(6) yes
Br1 Co1 N4 93.62(6) yes
N1 Co1 N4 96.82(8) yes
N2 Co1 N4 174.36(9) yes
N3 Co1 N4 85.01(8) yes
Co1 N1 C1 114.33(16) yes
Co1 N1 C10 124.97(15) yes
C1 N1 C10 119.4(2) yes
Co1 N2 C2 114.56(16) yes
Co1 N2 C3 125.36(15) yes
C2 N2 C3 119.3(2) yes
Co1 N3 C5 117.82(15) yes
Co1 N3 C6 109.44(15) yes
C5 N3 C6 113.12(19) yes
Co1 N3 H1 104.9(13) no
C5 N3 H1 105.4(13) no
C6 N3 H1 104.9(13) no
Co1 N4 C7 109.24(15) yes
Co1 N4 C8 118.29(15) yes
C7 N4 C8 112.75(19) yes
Co1 N4 H2 104.9(13) no
C7 N4 H2 104.0(13) no
C8 N4 H2 106.3(13) no
N1 C1 C2 113.7(2) yes
N1 C1 C11 126.8(2) yes
C2 C1 C11 119.4(2) yes
C1 C2 N2 114.3(2) yes
C1 C2 C12 120.2(2) yes
N2 C2 C12 125.5(2) yes
N2 C3 C4 113.9(2) yes
N2 C3 H31 108.1 no
C4 C3 H31 108.0 no
N2 C3 H32 108.7 no
C4 C3 H32 108.6 no
H31 C3 H32 109.5 no
C3 C4 C5 114.1(2) yes
C3 C4 H41 107.8 no
C5 C4 H41 107.6 no
C3 C4 H42 109.2 no
C5 C4 H42 108.6 no
H41 C4 H42 109.5 no
C4 C5 N3 109.5(2) yes
C4 C5 H51 108.7 no
N3 C5 H51 108.9 no
C4 C5 H52 110.1 no
N3 C5 H52 110.1 no
H51 C5 H52 109.5 no
N3 C6 C7 106.83(19) yes
N3 C6 H61 109.9 no
C7 C6 H61 109.3 no
N3 C6 H62 110.5 no
C7 C6 H62 110.8 no
H61 C6 H62 109.5 no
C6 C7 N4 106.50(19) yes
C6 C7 H71 111.2 no
N4 C7 H71 110.9 no
C6 C7 H72 109.4 no
N4 C7 H72 109.3 no
H71 C7 H72 109.5 no
N4 C8 C9 109.76(19) yes
N4 C8 H81 109.8 no
C9 C8 H81 110.5 no
N4 C8 H82 108.8 no
C9 C8 H82 108.6 no
H81 C8 H82 109.5 no
C8 C9 C10 114.6(2) yes
C8 C9 H91 108.5 no
C10 C9 H91 108.7 no
C8 C9 H92 107.7 no
C10 C9 H92 107.8 no
H91 C9 H92 109.5 no
C9 C10 N1 114.2(2) yes
C9 C10 H101 109.2 no
N1 C10 H101 108.5 no
C9 C10 H102 107.6 no
N1 C10 H102 107.8 no
H101 C10 H102 109.5 no
C1 C11 H111 109.3 no
C1 C11 H112 109.8 no
H111 C11 H112 109.5 no
C1 C11 H113 109.3 no
H111 C11 H113 109.5 no
H112 C11 H113 109.5 no
C2 C12 H121 110.0 no
C2 C12 H122 109.0 no
H121 C12 H122 109.5 no
C2 C12 H123 109.4 no
H121 C12 H123 109.5 no
H122 C12 H123 109.5 no
N5 C13 C14 178.4(3) yes
C13 C14 H141 110.0 no
C13 C14 H142 108.7 no
H141 C14 H142 109.5 no
C13 C14 H143 109.8 no
H141 C14 H143 109.5 no
H142 C14 H143 109.5 no

loop_
_geom_bond_atom_site_label_1
_geom_bond_atom_site_label_2
_geom_bond_distance
_geom_bond_publ_flag
Br1 Co1 2.4009(4) yes
Br2 Co1 2.4039(4) yes
Co1 N1 1.9295(19) yes
Co1 N2 1.9235(19) yes
Co1 N3 1.9700(19) yes
Co1 N4 1.975(2) yes
N1 C1 1.292(3) yes
N1 C10 1.478(3) yes
N2 C2 1.285(3) yes
N2 C3 1.479(3) yes
N3 C5 1.479(3) yes
N3 C6 1.477(3) yes
N3 H1 0.862(17) no
N4 C7 1.481(3) yes
N4 C8 1.481(3) yes
N4 H2 0.882(18) no
N5 C13 1.140(4) yes
C1 C2 1.481(3) yes
C1 C11 1.489(3) yes
C2 C12 1.497(3) yes
C3 C4 1.519(3) yes
C3 H31 0.950 no
C3 H32 0.950 no
C4 C5 1.512(4) yes
C4 H41 0.950 no
C4 H42 0.950 no
C5 H51 0.950 no
C5 H52 0.950 no
C6 C7 1.510(4) yes
C6 H61 0.950 no
C6 H62 0.950 no
C7 H71 0.950 no
C7 H72 0.950 no
C8 C9 1.519(3) yes
C8 H81 0.950 no
C8 H82 0.950 no
C9 C10 1.515(3) yes
C9 H91 0.950 no
C9 H92 0.950 no
C10 H101 0.950 no
C10 H102 0.950 no
C11 H111 0.950 no
C11 H112 0.950 no
C11 H113 0.950 no
C12 H121 0.950 no
C12 H122 0.950 no
C12 H123 0.950 no
C13 C14 1.451(5) yes
C14 H141 0.950 no
C14 H142 0.950 no
C14 H143 0.950 no

loop_
_geom_torsion_atom_site_label_1
_geom_torsion_atom_site_label_2
_geom_torsion_atom_site_label_3
_geom_torsion_atom_site_label_4
_geom_torsion
_geom_torsion_publ_flag
Br1 Co1 N1 C1 -88.29(15) no
Br1 Co1 N1 C10 78.25(19) no
Br2 Co1 N1 C1 89.82(15) no
Br2 Co1 N1 C10 -103.65(19) no
N2 Co1 N1 C1 4.26(16) no
N2 Co1 N1 C10 170.8(2) no
N4 Co1 N1 C1 178.63(16) no
N4 Co1 N1 C10 -14.8(2) no
Br1 Co1 N2 C2 86.36(15) no
Br1 Co1 N2 C3 -103.88(19) no
Br2 Co1 N2 C2 -92.12(15) no
Br2 Co1 N2 C3 77.64(19) no
N1 Co1 N2 C2 1.51(16) no
N1 Co1 N2 C3 171.3(2) no
N3 Co1 N2 C2 174.81(16) no
N3 Co1 N2 C3 -15.4(2) no
Br1 Co1 N3 C5 120.85(17) no
Br1 Co1 N3 C6 -108.03(15) no
Br2 Co1 N3 C5 -57.20(17) no
Br2 Co1 N3 C6 73.92(15) no
N2 Co1 N3 C5 29.17(18) no
N2 Co1 N3 C6 160.30(16) no
N4 Co1 N3 C5 -145.35(18) no
N4 Co1 N3 C6 -14.23(16) no
Br1 Co1 N4 C7 72.96(15) no
Br1 Co1 N4 C8 -57.77(17) no
Br2 Co1 N4 C7 -108.60(15) no
Br2 Co1 N4 C8 120.68(17) no
N1 Co1 N4 C7 158.50(16) no
N1 Co1 N4 C8 27.77(18) no
N3 Co1 N4 C7 -14.96(16) no
N3 Co1 N4 C8 -145.69(18) no
Co1 N1 C1 C2 -8.5(2) no
Co1 N1 C1 C11 168.17(19) no
C10 N1 C1 C2 -175.84(19) no
C10 N1 C1 C11 0.8(3) no
Co1 N1 C10 C9 30.7(3) no
C1 N1 C10 C9 -163.4(2) no
Co1 N2 C2 C1 -6.3(2) no
Co1 N2 C2 C12 172.42(18) no
C3 N2 C2 C1 -176.71(19) no
C3 N2 C2 C12 2.0(3) no
Co1 N2 C3 C4 30.5(3) no
C2 N2 C3 C4 -160.2(2) no
Co1 N3 C5 C4 -58.8(2) no
C6 N3 C5 C4 171.8(2) no
Co1 N3 C6 C7 39.7(2) no
C5 N3 C6 C7 173.3(2) no
Co1 N4 C7 C6 40.1(2) no
C8 N4 C7 C6 173.8(2) no
Co1 N4 C8 C9 -56.7(2) no
C7 N4 C8 C9 174.1(2) no
N1 C1 C2 N2 9.9(3) no
N1 C1 C2 C12 -168.9(2) no
C11 C1 C2 N2 -167.1(2) no
C11 C1 C2 C12 14.2(3) no
N2 C3 C4 C5 -58.6(3) no
C3 C4 C5 N3 74.6(3) no
N3 C6 C7 N4 -51.9(3) no
N4 C8 C9 C10 73.7(3) no
C8 C9 C10 N1 -59.0(3) no
